data_4082870
loop_
_publ_author_name
'Kamitani, Masahiro'
'Nishiguchi, Yoshinori'
'Tada, Ryosuke'
'Itazaki, Masumi'
'Nakazawa, Hiroshi'

_publ_section_title
;
 Synthesis of Fe--H/Si--H and Fe--H/Ge--H Bifunctional Complexes and Their
 Catalytic Hydrogenation Reactions toward Nonpolar Unsaturated Organic
 Molecules
;
_journal_issue 7
_journal_name_full Organometallics
_journal_page_first 1532
_journal_paper_doi 10.1021/om5000562
_journal_volume 33
_journal_year 2014
_chemical_formula_moiety 'C51 H52 Fe O4 Si4'
_chemical_formula_sum 'C51 H52 Fe O4 Si4'
_chemical_formula_weight 897.14
_space_group_IT_number 14
_symmetry_cell_setting monoclinic
_symmetry_Int_Tables_number 14
_symmetry_space_group_name_Hall '-P 2yn'
_symmetry_space_group_name_H-M 'P 1 21/n 1'
_cell_angle_alpha 90.00
_cell_angle_beta 110.315(6)
_cell_angle_gamma 90.00
_cell_formula_units_Z 4
_cell_length_a 19.104(10)
_cell_length_b 10.028(5)
_cell_length_c 26.130(13)
_cell_measurement_reflns_used 11414
_cell_measurement_temperature 150(2)
_cell_measurement_theta_max 27.4739
_cell_measurement_theta_min 2.0310
_cell_volume 4694(4)
_computing_cell_refinement 'CrystalClear (Rigaku Inc., 2008)'
_computing_data_collection 'CrystalClear (Rigaku Inc., 2008)'
_computing_data_reduction 'CrystalClear (Rigaku Inc., 2008)'
_computing_molecular_graphics 'Ortep-3 for Windows (Farrugia, 1997)'
_computing_publication_material SHELXL97
_computing_structure_refinement 'SHELXL-97 (Sheldrick, 1997)'
_computing_structure_solution 'SIR97 (Altomare <i>et al.</i>,  1999)'
_diffrn_ambient_temperature 150(2)
_diffrn_detector_area_resol_mean 7.111
_diffrn_measured_fraction_theta_full 0.992
_diffrn_measured_fraction_theta_max 0.992
_diffrn_measurement_details
;
scan:
    Number of images: 360
               Slice: -115.0000 - 65.0000
         Image width: 0.5000
            Exp time: 32.0000
       Rotation axis: Omega
               Omega: 0.0000
                 Chi: 45.0000
                 Phi: 0.0000
                 XTD: 54.8532
              2theta: -25.1170
scan:
    Number of images: 360
               Slice: -115.0000 - 65.0000
         Image width: 0.5000
            Exp time: 32.0000
       Rotation axis: Omega
               Omega: 0.0000
                 Chi: 45.0000
                 Phi: 90.0000
                 XTD: 54.8532
              2theta: -25.1170
scan:
    Number of images: 360
               Slice: -115.0000 - 65.0000
         Image width: 0.5000
            Exp time: 32.0000
       Rotation axis: Omega
               Omega: 0.0000
                 Chi: 45.0000
                 Phi: 180.0000
                 XTD: 54.8532
              2theta: -25.1170

;
_diffrn_measurement_device 'Saturn724+ (4x4 bin mode)'
_diffrn_measurement_device_details 'AFC11 (Right): Eulerian 3 circle'
_diffrn_measurement_device_type 'Rigaku AFC11 with Saturn 724+ CCD'
_diffrn_measurement_method \w
_diffrn_radiation_detector CCD
_diffrn_radiation_monochromator Confocal
_diffrn_radiation_source 'Rotating Anode'
_diffrn_radiation_type MoK\a
_diffrn_radiation_wavelength 0.710747
_diffrn_reflns_av_R_equivalents 0.0521
_diffrn_reflns_av_sigmaI/netI 0.0457
_diffrn_reflns_limit_h_max 22
_diffrn_reflns_limit_h_min -24
_diffrn_reflns_limit_k_max 13
_diffrn_reflns_limit_k_min -13
_diffrn_reflns_limit_l_max 33
_diffrn_reflns_limit_l_min -33
_diffrn_reflns_number 47405
_diffrn_reflns_reduction_process 'Lp corrections applied'
_diffrn_reflns_theta_full 27.48
_diffrn_reflns_theta_max 27.48
_diffrn_reflns_theta_min 2.34
_diffrn_source_current 24.0000
_diffrn_source_power 1.2000
_diffrn_source_voltage 50.0000
_exptl_absorpt_coefficient_mu 0.467
_exptl_absorpt_correction_T_max 0.9907
_exptl_absorpt_correction_T_min 0.8726
_exptl_absorpt_correction_type multi-scan
_exptl_absorpt_process_details 'REQAB (Rigaku, 1998)'
_exptl_crystal_colour 'Pale Yellow'
_exptl_crystal_density_diffrn 1.269
_exptl_crystal_density_method 'not measured'
_exptl_crystal_description Platelet
_exptl_crystal_F_000 1888
_exptl_crystal_preparation 'mounted on the CryoLoop with Palaton oil and placed in N2 stream at 150(2) K'
_exptl_crystal_size_max 0.30
_exptl_crystal_size_mid 0.14
_exptl_crystal_size_min 0.02
_refine_diff_density_max 0.897
_refine_diff_density_min -0.526
_refine_diff_density_rms 0.075
_refine_ls_extinction_method none
_refine_ls_goodness_of_fit_ref 1.072
_refine_ls_hydrogen_treatment mixed
_refine_ls_matrix_type full
_refine_ls_number_parameters 551
_refine_ls_number_reflns 10647
_refine_ls_number_restraints 0
_refine_ls_restrained_S_all 1.072
_refine_ls_R_factor_all 0.0671
_refine_ls_R_factor_gt 0.0529
_refine_ls_shift/su_max 0.001
_refine_ls_shift/su_mean 0.000
_refine_ls_structure_factor_coef Fsqd
_refine_ls_weighting_details 'calc w=1/[\s^2^(Fo^2^)+(0.0491P)^2^+4.2107P] where P=(Fo^2^+2Fc^2^)/3'
_refine_ls_weighting_scheme calc
_refine_ls_wR_factor_gt 0.1153
_refine_ls_wR_factor_ref 0.1234
_reflns_number_gt 8921
_reflns_number_total 10647
_reflns_threshold_expression >2sigma(I)
_cod_data_source_file om5000562_si_001.cif
_cod_data_source_block NSY274
_cod_depositor_comments
;
The following automatic conversions were performed:

'_exptl_absorpt_correction_type' value 'Multi-scan' changed to
'multi-scan' according to
/usr/data/users/saulius/automatic-downloads/rss-feeds/ACS/lib/dictionaries/cif_core.dic
dictionary named 'cif_core.dic' version 2.4.2 from 2011-04-26.

Automatic conversion script
Id: cif_fix_values 2281 2013-09-26 08:29:07Z andrius 

 Adding full bibliography for 4082870.cif.
;
_cod_original_sg_symbol_Hall ' -P 2yn '
_cod_original_sg_symbol_H-M P21/n
_cod_database_code 4082870

loop_
_symmetry_equiv_pos_as_xyz
'x, y, z'
'-x+1/2, y+1/2, -z+1/2'
'-x, -y, -z'
'x-1/2, -y-1/2, z-1/2'

loop_
_atom_site_label
_atom_site_type_symbol
_atom_site_fract_x
_atom_site_fract_y
_atom_site_fract_z
_atom_site_U_iso_or_equiv
_atom_site_adp_type
_atom_site_occupancy
_atom_site_symmetry_multiplicity
_atom_site_calc_flag
_atom_site_refinement_flags
Fe1 Fe 0.381741(18) 0.20353(3) -0.013766(13) 0.01958(9) Uani 1 1 d .
H1FE H 0.4537(14) 0.219(2) 0.0279(10) 0.023 Uiso 1 1 d .
C1 C 0.40203(14) 0.0338(3) -0.01539(11) 0.0297(5) Uani 1 1 d .
O1 O 0.41501(12) -0.07709(19) -0.01737(10) 0.0480(6) Uani 1 1 d .
C2 C 0.42916(15) 0.2472(3) -0.05769(11) 0.0296(5) Uani 1 1 d .
O2 O 0.46049(12) 0.2790(2) -0.08616(9) 0.0474(5) Uani 1 1 d .
C3 C 0.28093(12) 0.1729(2) 0.00117(9) 0.0184(4) Uani 1 1 d .
C4 C 0.26493(13) 0.2343(2) -0.05161(9) 0.0198(4) Uani 1 1 d .
C5 C 0.30478(13) 0.3597(2) -0.03988(9) 0.0203(5) Uani 1 1 d .
C6 C 0.30369(15) 0.4689(2) -0.07968(10) 0.0262(5) Uani 1 1 d .
H6A H 0.2528 0.5068 -0.0949 0.031 Uiso 1 1 calc R
H6B H 0.3166 0.4311 -0.1103 0.031 Uiso 1 1 calc R
C7 C 0.35888(19) 0.5795(3) -0.05227(11) 0.0407(7) Uani 1 1 d .
H7A H 0.4097 0.5513 -0.0496 0.049 Uiso 1 1 calc R
H7B H 0.3461 0.6605 -0.0753 0.049 Uiso 1 1 calc R
C8 C 0.35875(19) 0.6126(3) 0.00362(11) 0.0408(7) Uani 1 1 d .
H8A H 0.3075 0.6374 0.0012 0.049 Uiso 1 1 calc R
H8B H 0.3916 0.6905 0.0180 0.049 Uiso 1 1 calc R
C9 C 0.38553(15) 0.4962(2) 0.04276(10) 0.0273(5) Uani 1 1 d .
H9A H 0.4398 0.4834 0.0516 0.033 Uiso 1 1 calc R
H9B H 0.3765 0.5154 0.0771 0.033 Uiso 1 1 calc R
C10 C 0.34438(13) 0.3712(2) 0.01708(9) 0.0212(5) Uani 1 1 d .
C11 C 0.33168(12) 0.2526(2) 0.04383(9) 0.0196(4) Uani 1 1 d .
O3 O 0.25510(9) 0.05215(15) 0.00968(6) 0.0215(3) Uani 1 1 d .
Si1 Si 0.18503(4) 0.00736(6) 0.02899(3) 0.02266(15) Uani 1 1 d .
C12 C 0.09427(14) 0.0281(3) -0.02639(11) 0.0341(6) Uani 1 1 d .
H12A H 0.0539 0.0103 -0.0123 0.051 Uiso 1 1 calc R
H12B H 0.0908 -0.0346 -0.0559 0.051 Uiso 1 1 calc R
H12C H 0.0899 0.1195 -0.0404 0.051 Uiso 1 1 calc R
C13 C 0.20327(17) -0.1682(3) 0.04933(12) 0.0375(6) Uani 1 1 d .
H13A H 0.2501 -0.1750 0.0804 0.056 Uiso 1 1 calc R
H13B H 0.2073 -0.2201 0.0187 0.056 Uiso 1 1 calc R
H13C H 0.1622 -0.2032 0.0597 0.056 Uiso 1 1 calc R
O4 O 0.18510(10) 0.10262(17) 0.07947(7) 0.0286(4) Uani 1 1 d .
Si2 Si 0.13238(5) 0.12744(8) 0.11627(3) 0.03638(19) Uani 1 1 d .
H2SI H 0.1649(17) 0.196(3) 0.1705(12) 0.044 Uiso 1 1 d .
C14 C 0.05779(19) 0.2483(3) 0.08101(16) 0.0557(9) Uani 1 1 d .
H14A H 0.0804 0.3325 0.0757 0.084 Uiso 1 1 calc R
H14B H 0.0265 0.2641 0.1032 0.084 Uiso 1 1 calc R
H14C H 0.0271 0.2121 0.0455 0.084 Uiso 1 1 calc R
C15 C 0.09390(17) -0.0354(3) 0.12848(13) 0.0455(7) Uani 1 1 d .
H15A H 0.0620 -0.0730 0.0936 0.068 Uiso 1 1 calc R
H15B H 0.0644 -0.0218 0.1522 0.068 Uiso 1 1 calc R
H15C H 0.1350 -0.0970 0.1461 0.068 Uiso 1 1 calc R
Si3 Si 0.20503(4) 0.18666(6) -0.12280(2) 0.01952(14) Uani 1 1 d .
C16 C 0.16709(14) 0.0126(2) -0.12842(9) 0.0233(5) Uani 1 1 d .
C17 C 0.09479(15) -0.0134(3) -0.16394(10) 0.0308(6) Uani 1 1 d .
H17A H 0.0652 0.0580 -0.1841 0.037 Uiso 1 1 calc R
C18 C 0.06496(17) -0.1414(3) -0.17052(12) 0.0394(7) Uani 1 1 d .
H18A H 0.0158 -0.1570 -0.1952 0.047 Uiso 1 1 calc R
C19 C 0.10715(19) -0.2453(3) -0.14109(13) 0.0434(8) Uani 1 1 d .
H19A H 0.0868 -0.3327 -0.1451 0.052 Uiso 1 1 calc R
C20 C 0.17833(18) -0.2229(3) -0.10613(12) 0.0388(7) Uani 1 1 d .
H20A H 0.2071 -0.2949 -0.0858 0.047 Uiso 1 1 calc R
C21 C 0.20875(16) -0.0958(2) -0.10012(11) 0.0301(6) Uani 1 1 d .
H21A H 0.2587 -0.0823 -0.0764 0.036 Uiso 1 1 calc R
C22 C 0.25946(13) 0.1952(2) -0.17054(9) 0.0218(5) Uani 1 1 d .
C23 C 0.25375(14) 0.2973(2) -0.20802(9) 0.0260(5) Uani 1 1 d .
H23A H 0.2217 0.3707 -0.2095 0.031 Uiso 1 1 calc R
C24 C 0.29397(15) 0.2940(3) -0.24329(10) 0.0315(6) Uani 1 1 d .
H24A H 0.2889 0.3643 -0.2687 0.038 Uiso 1 1 calc R
C25 C 0.34129(16) 0.1888(3) -0.24139(11) 0.0351(6) Uani 1 1 d .
H25A H 0.3688 0.1866 -0.2655 0.042 Uiso 1 1 calc R
C26 C 0.34862(16) 0.0869(3) -0.20464(11) 0.0333(6) Uani 1 1 d .
H26A H 0.3816 0.0149 -0.2030 0.040 Uiso 1 1 calc R
C27 C 0.30760(14) 0.0897(2) -0.16992(10) 0.0272(5) Uani 1 1 d .
H27A H 0.3124 0.0181 -0.1451 0.033 Uiso 1 1 calc R
C28 C 0.12277(13) 0.3031(2) -0.14365(10) 0.0234(5) Uani 1 1 d .
C29 C 0.09807(15) 0.3572(2) -0.10373(11) 0.0295(5) Uani 1 1 d .
H29A H 0.1273 0.3453 -0.0663 0.035 Uiso 1 1 calc R
C30 C 0.03166(16) 0.4279(3) -0.11754(13) 0.0379(6) Uani 1 1 d .
H30A H 0.0152 0.4620 -0.0898 0.045 Uiso 1 1 calc R
C31 C -0.01052(16) 0.4486(3) -0.17199(13) 0.0401(7) Uani 1 1 d .
H31A H -0.0561 0.4969 -0.1816 0.048 Uiso 1 1 calc R
C32 C 0.01374(16) 0.3990(3) -0.21222(12) 0.0398(7) Uani 1 1 d .
H32A H -0.0145 0.4153 -0.2495 0.048 Uiso 1 1 calc R
C33 C 0.07910(15) 0.3256(3) -0.19832(11) 0.0319(6) Uani 1 1 d .
H33A H 0.0946 0.2899 -0.2264 0.038 Uiso 1 1 calc R
Si4 Si 0.36907(4) 0.22851(6) 0.11985(2) 0.02105(14) Uani 1 1 d .
C34 C 0.46830(14) 0.2921(2) 0.14837(9) 0.0241(5) Uani 1 1 d .
C35 C 0.52787(14) 0.2182(2) 0.14373(10) 0.0268(5) Uani 1 1 d .
H35A H 0.5185 0.1329 0.1269 0.032 Uiso 1 1 calc R
C36 C 0.60034(14) 0.2667(3) 0.16320(10) 0.0308(6) Uani 1 1 d .
H36A H 0.6399 0.2141 0.1599 0.037 Uiso 1 1 calc R
C37 C 0.61541(15) 0.3908(3) 0.18732(10) 0.0322(6) Uani 1 1 d .
H37A H 0.6650 0.4241 0.2002 0.039 Uiso 1 1 calc R
C38 C 0.55778(15) 0.4661(3) 0.19259(11) 0.0322(6) Uani 1 1 d .
H38A H 0.5676 0.5516 0.2092 0.039 Uiso 1 1 calc R
C39 C 0.48551(14) 0.4167(3) 0.17361(10) 0.0283(5) Uani 1 1 d .
H39A H 0.4465 0.4691 0.1779 0.034 Uiso 1 1 calc R
C40 C 0.31183(14) 0.3406(2) 0.14769(10) 0.0256(5) Uani 1 1 d .
C41 C 0.25247(15) 0.4146(3) 0.11307(11) 0.0301(6) Uani 1 1 d .
H41A H 0.2384 0.4022 0.0748 0.036 Uiso 1 1 calc R
C42 C 0.21329(17) 0.5058(3) 0.13269(13) 0.0402(7) Uani 1 1 d .
H42A H 0.1734 0.5554 0.1080 0.048 Uiso 1 1 calc R
C43 C 0.23265(18) 0.5242(3) 0.18828(14) 0.0450(7) Uani 1 1 d .
H43A H 0.2060 0.5862 0.2020 0.054 Uiso 1 1 calc R
C44 C 0.29048(19) 0.4526(3) 0.22351(12) 0.0461(8) Uani 1 1 d .
H44A H 0.3036 0.4651 0.2617 0.055 Uiso 1 1 calc R
C45 C 0.33023(16) 0.3620(3) 0.20396(11) 0.0346(6) Uani 1 1 d .
H45A H 0.3704 0.3139 0.2290 0.041 Uiso 1 1 calc R
C46 C 0.36828(13) 0.0501(2) 0.14164(9) 0.0239(5) Uani 1 1 d .
C47 C 0.33709(14) 0.0133(3) 0.18081(10) 0.0273(5) Uani 1 1 d .
H47A H 0.3117 0.0785 0.1942 0.033 Uiso 1 1 calc R
C48 C 0.34241(15) -0.1159(3) 0.20052(11) 0.0336(6) Uani 1 1 d .
H48A H 0.3206 -0.1385 0.2270 0.040 Uiso 1 1 calc R
C49 C 0.37928(16) -0.2120(3) 0.18177(12) 0.0361(6) Uani 1 1 d .
H49A H 0.3829 -0.3006 0.1954 0.043 Uiso 1 1 calc R
C50 C 0.41091(16) -0.1794(3) 0.14324(12) 0.0367(6) Uani 1 1 d .
H50A H 0.4365 -0.2453 0.1304 0.044 Uiso 1 1 calc R
C51 C 0.40515(15) -0.0495(3) 0.12335(10) 0.0297(5) Uani 1 1 d .
H51A H 0.4268 -0.0281 0.0967 0.036 Uiso 1 1 calc R

loop_
_atom_site_aniso_label
_atom_site_aniso_U_11
_atom_site_aniso_U_22
_atom_site_aniso_U_33
_atom_site_aniso_U_23
_atom_site_aniso_U_13
_atom_site_aniso_U_12
Fe1 0.01859(18) 0.02010(16) 0.02078(17) 0.00055(12) 0.00776(13) -0.00019(13)
C1 0.0222(13) 0.0309(14) 0.0394(15) 0.0003(11) 0.0149(11) -0.0019(10)
O1 0.0464(13) 0.0246(10) 0.0809(16) 0.0023(10) 0.0320(12) 0.0063(9)
C2 0.0280(14) 0.0271(12) 0.0356(14) 0.0009(11) 0.0133(11) 0.0021(10)
O2 0.0459(13) 0.0570(13) 0.0534(13) 0.0065(10) 0.0352(11) -0.0030(10)
C3 0.0153(11) 0.0197(10) 0.0210(11) 0.0003(8) 0.0071(9) 0.0007(8)
C4 0.0184(11) 0.0194(10) 0.0213(11) -0.0002(8) 0.0066(9) 0.0030(9)
C5 0.0210(12) 0.0189(10) 0.0215(11) -0.0010(9) 0.0081(9) 0.0006(9)
C6 0.0349(14) 0.0213(11) 0.0212(11) 0.0009(9) 0.0084(10) -0.0009(10)
C7 0.061(2) 0.0287(14) 0.0288(14) 0.0035(11) 0.0114(13) -0.0135(13)
C8 0.058(2) 0.0266(13) 0.0337(15) -0.0021(11) 0.0104(14) -0.0108(13)
C9 0.0345(14) 0.0232(12) 0.0223(12) -0.0026(9) 0.0073(10) -0.0067(10)
C10 0.0235(12) 0.0195(11) 0.0213(11) -0.0015(9) 0.0087(9) 0.0002(9)
C11 0.0183(11) 0.0208(10) 0.0204(11) -0.0008(9) 0.0077(9) -0.0002(9)
O3 0.0211(8) 0.0207(8) 0.0234(8) 0.0010(6) 0.0084(7) -0.0032(6)
Si1 0.0224(3) 0.0239(3) 0.0226(3) -0.0001(2) 0.0090(3) -0.0047(3)
C12 0.0231(14) 0.0505(17) 0.0286(13) -0.0024(12) 0.0087(11) -0.0084(12)
C13 0.0430(17) 0.0275(13) 0.0459(16) 0.0039(12) 0.0204(14) -0.0050(12)
O4 0.0271(10) 0.0333(9) 0.0259(9) -0.0046(7) 0.0101(7) -0.0038(7)
Si2 0.0341(4) 0.0435(4) 0.0367(4) -0.0052(3) 0.0188(3) -0.0017(3)
C14 0.050(2) 0.0451(18) 0.082(3) -0.0003(17) 0.0354(19) 0.0057(16)
C15 0.0367(17) 0.058(2) 0.0441(17) 0.0086(15) 0.0173(14) -0.0040(14)
Si3 0.0200(3) 0.0198(3) 0.0175(3) -0.0010(2) 0.0049(2) 0.0005(2)
C16 0.0263(13) 0.0244(11) 0.0229(11) -0.0046(9) 0.0129(10) -0.0030(10)
C17 0.0325(15) 0.0347(14) 0.0266(13) -0.0050(10) 0.0119(11) -0.0043(11)
C18 0.0395(17) 0.0473(17) 0.0342(15) -0.0153(13) 0.0166(13) -0.0216(14)
C19 0.069(2) 0.0271(14) 0.0469(17) -0.0115(13) 0.0356(17) -0.0170(14)
C20 0.058(2) 0.0237(13) 0.0402(16) -0.0028(11) 0.0246(15) 0.0000(13)
C21 0.0370(15) 0.0244(12) 0.0313(13) -0.0006(10) 0.0151(11) 0.0018(11)
C22 0.0234(12) 0.0233(11) 0.0175(11) -0.0037(9) 0.0055(9) -0.0031(9)
C23 0.0291(14) 0.0243(12) 0.0214(11) -0.0001(9) 0.0048(10) -0.0040(10)
C24 0.0350(15) 0.0361(14) 0.0215(12) 0.0038(10) 0.0072(11) -0.0096(11)
C25 0.0383(16) 0.0442(16) 0.0286(13) -0.0051(11) 0.0189(12) -0.0098(12)
C26 0.0360(15) 0.0339(14) 0.0350(14) -0.0032(11) 0.0187(12) 0.0011(12)
C27 0.0327(14) 0.0257(12) 0.0250(12) -0.0004(10) 0.0123(11) -0.0001(10)
C28 0.0231(12) 0.0205(11) 0.0240(11) -0.0002(9) 0.0050(10) -0.0010(9)
C29 0.0291(14) 0.0278(12) 0.0318(13) -0.0007(10) 0.0108(11) 0.0037(11)
C30 0.0356(16) 0.0324(14) 0.0499(17) -0.0022(12) 0.0202(14) 0.0055(12)
C31 0.0233(14) 0.0329(14) 0.0603(19) -0.0004(13) 0.0098(13) 0.0063(11)
C32 0.0301(15) 0.0386(15) 0.0396(16) -0.0011(12) -0.0021(12) 0.0045(12)
C33 0.0271(14) 0.0334(14) 0.0300(13) -0.0034(11) 0.0031(11) 0.0042(11)
Si4 0.0212(3) 0.0235(3) 0.0172(3) -0.0002(2) 0.0050(3) -0.0015(3)
C34 0.0251(13) 0.0266(12) 0.0177(11) 0.0038(9) 0.0037(9) -0.0005(10)
C35 0.0270(13) 0.0261(12) 0.0244(12) 0.0020(9) 0.0053(10) -0.0005(10)
C36 0.0234(13) 0.0358(14) 0.0320(13) 0.0075(11) 0.0080(11) 0.0026(11)
C37 0.0259(14) 0.0382(14) 0.0295(13) 0.0066(11) 0.0056(11) -0.0085(11)
C38 0.0323(15) 0.0304(13) 0.0294(13) -0.0028(11) 0.0049(11) -0.0087(11)
C39 0.0266(14) 0.0307(13) 0.0252(12) -0.0021(10) 0.0060(10) -0.0027(10)
C40 0.0265(13) 0.0268(12) 0.0243(12) -0.0035(9) 0.0098(10) -0.0046(10)
C41 0.0328(14) 0.0302(13) 0.0301(13) -0.0012(10) 0.0145(11) -0.0004(11)
C42 0.0406(17) 0.0331(14) 0.0525(18) 0.0001(13) 0.0234(14) 0.0059(13)
C43 0.0497(19) 0.0406(16) 0.0570(19) -0.0135(14) 0.0342(16) -0.0039(14)
C44 0.052(2) 0.059(2) 0.0338(15) -0.0166(14) 0.0234(14) -0.0087(16)
C45 0.0362(16) 0.0418(15) 0.0277(13) -0.0054(11) 0.0136(12) -0.0043(12)
C46 0.0220(12) 0.0265(12) 0.0206(11) 0.0012(9) 0.0039(9) -0.0028(10)
C47 0.0234(13) 0.0310(13) 0.0266(12) 0.0016(10) 0.0074(10) -0.0006(10)
C48 0.0345(15) 0.0373(14) 0.0310(14) 0.0073(11) 0.0138(12) -0.0006(12)
C49 0.0387(16) 0.0280(13) 0.0429(16) 0.0114(12) 0.0161(13) 0.0026(12)
C50 0.0387(16) 0.0299(14) 0.0439(16) 0.0010(12) 0.0176(13) 0.0038(12)
C51 0.0342(15) 0.0297(13) 0.0282(13) 0.0005(10) 0.0145(11) -0.0029(11)

loop_
_atom_type_symbol
_atom_type_description
_atom_type_scat_dispersion_real
_atom_type_scat_dispersion_imag
_atom_type_scat_source
C C 0.0033 0.0016 'International Tables Vol C Tables 4.2.6.8 and 6.1.1.4'
H H 0.0000 0.0000 'International Tables Vol C Tables 4.2.6.8 and 6.1.1.4'
O O 0.0106 0.0060 'International Tables Vol C Tables 4.2.6.8 and 6.1.1.4'
Si Si 0.0817 0.0704 'International Tables Vol C Tables 4.2.6.8 and 6.1.1.4'
Fe Fe 0.3463 0.8444 'International Tables Vol C Tables 4.2.6.8 and 6.1.1.4'

loop_
_geom_angle_atom_site_label_1
_geom_angle_atom_site_label_2
_geom_angle_atom_site_label_3
_geom_angle
C2 Fe1 C1 93.32(12)
C2 Fe1 C5 93.68(11)
C1 Fe1 C5 148.91(11)
C2 Fe1 C10 112.06(11)
C1 Fe1 C10 153.96(11)
C5 Fe1 C10 39.67(9)
C2 Fe1 C11 151.67(11)
C1 Fe1 C11 113.87(10)
C5 Fe1 C11 67.41(9)
C10 Fe1 C11 40.20(8)
C2 Fe1 C3 150.50(11)
C1 Fe1 C3 94.98(10)
C5 Fe1 C3 65.64(9)
C10 Fe1 C3 65.91(9)
C11 Fe1 C3 39.88(8)
C2 Fe1 C4 110.98(11)
C1 Fe1 C4 109.59(10)
C5 Fe1 C4 40.10(8)
C10 Fe1 C4 67.65(9)
C11 Fe1 C4 68.54(9)
C3 Fe1 C4 39.76(9)
C2 Fe1 H1FE 83.9(10)
C1 Fe1 H1FE 87.7(10)
C5 Fe1 H1FE 123.2(10)
C10 Fe1 H1FE 89.3(10)
C11 Fe1 H1FE 89.2(10)
C3 Fe1 H1FE 124.6(10)
C4 Fe1 H1FE 155.7(10)
O1 C1 Fe1 178.9(3)
O2 C2 Fe1 178.3(2)
O3 C3 C11 123.7(2)
O3 C3 C4 124.7(2)
C11 C3 C4 111.47(19)
O3 C3 Fe1 124.52(15)
C11 C3 Fe1 69.56(12)
C4 C3 Fe1 70.50(13)
C3 C4 C5 104.29(19)
C3 C4 Si3 133.89(17)
C5 C4 Si3 121.75(16)
C3 C4 Fe1 69.74(12)
C5 C4 Fe1 68.74(13)
Si3 C4 Fe1 127.21(11)
C10 C5 C4 109.99(19)
C10 C5 C6 122.7(2)
C4 C5 C6 127.3(2)
C10 C5 Fe1 70.18(13)
C4 C5 Fe1 71.15(13)
C6 C5 Fe1 127.51(17)
C5 C6 C7 111.2(2)
C5 C6 H6A 109.4
C7 C6 H6A 109.4
C5 C6 H6B 109.4
C7 C6 H6B 109.4
H6A C6 H6B 108.0
C8 C7 C6 112.6(2)
C8 C7 H7A 109.1
C6 C7 H7A 109.1
C8 C7 H7B 109.1
C6 C7 H7B 109.1
H7A C7 H7B 107.8
C7 C8 C9 111.8(2)
C7 C8 H8A 109.3
C9 C8 H8A 109.3
C7 C8 H8B 109.3
C9 C8 H8B 109.3
H8A C8 H8B 107.9
C10 C9 C8 109.7(2)
C10 C9 H9A 109.7
C8 C9 H9A 109.7
C10 C9 H9B 109.7
C8 C9 H9B 109.7
H9A C9 H9B 108.2
C5 C10 C11 108.84(19)
C5 C10 C9 122.6(2)
C11 C10 C9 128.3(2)
C5 C10 Fe1 70.15(13)
C11 C10 Fe1 70.22(13)
C9 C10 Fe1 130.09(17)
C3 C11 C10 105.31(19)
C3 C11 Si4 130.87(17)
C10 C11 Si4 123.52(17)
C3 C11 Fe1 70.56(13)
C10 C11 Fe1 69.59(12)
Si4 C11 Fe1 128.78(12)
C3 O3 Si1 132.42(14)
O4 Si1 O3 108.41(9)
O4 Si1 C13 112.40(12)
O3 Si1 C13 104.89(11)
O4 Si1 C12 107.81(12)
O3 Si1 C12 111.80(11)
C13 Si1 C12 111.54(14)
Si1 C12 H12A 109.5
Si1 C12 H12B 109.5
H12A C12 H12B 109.5
Si1 C12 H12C 109.5
H12A C12 H12C 109.5
H12B C12 H12C 109.5
Si1 C13 H13A 109.5
Si1 C13 H13B 109.5
H13A C13 H13B 109.5
Si1 C13 H13C 109.5
H13A C13 H13C 109.5
H13B C13 H13C 109.5
Si1 O4 Si2 137.59(12)
O4 Si2 C14 109.36(14)
O4 Si2 C15 109.12(13)
C14 Si2 C15 112.15(16)
O4 Si2 H2SI 119.1(12)
C14 Si2 H2SI 99.4(11)
C15 Si2 H2SI 107.5(11)
Si2 C14 H14A 109.5
Si2 C14 H14B 109.5
H14A C14 H14B 109.5
Si2 C14 H14C 109.5
H14A C14 H14C 109.5
H14B C14 H14C 109.5
Si2 C15 H15A 109.5
Si2 C15 H15B 109.5
H15A C15 H15B 109.5
Si2 C15 H15C 109.5
H15A C15 H15C 109.5
H15B C15 H15C 109.5
C16 Si3 C4 113.61(10)
C16 Si3 C28 107.07(11)
C4 Si3 C28 106.87(10)
C16 Si3 C22 106.14(10)
C4 Si3 C22 110.99(11)
C28 Si3 C22 112.20(11)
C17 C16 C21 117.2(2)
C17 C16 Si3 119.51(19)
C21 C16 Si3 123.28(19)
C18 C17 C16 121.6(3)
C18 C17 H17A 119.2
C16 C17 H17A 119.2
C19 C18 C17 119.6(3)
C19 C18 H18A 120.2
C17 C18 H18A 120.2
C20 C19 C18 120.1(3)
C20 C19 H19A 119.9
C18 C19 H19A 119.9
C19 C20 C21 120.4(3)
C19 C20 H20A 119.8
C21 C20 H20A 119.8
C20 C21 C16 121.1(3)
C20 C21 H21A 119.5
C16 C21 H21A 119.5
C23 C22 C27 117.0(2)
C23 C22 Si3 124.92(19)
C27 C22 Si3 118.03(17)
C24 C23 C22 121.5(2)
C24 C23 H23A 119.3
C22 C23 H23A 119.3
C25 C24 C23 120.0(2)
C25 C24 H24A 120.0
C23 C24 H24A 120.0
C26 C25 C24 120.0(2)
C26 C25 H25A 120.0
C24 C25 H25A 120.0
C25 C26 C27 119.8(3)
C25 C26 H26A 120.1
C27 C26 H26A 120.1
C26 C27 C22 121.7(2)
C26 C27 H27A 119.2
C22 C27 H27A 119.2
C29 C28 C33 117.6(2)
C29 C28 Si3 119.36(18)
C33 C28 Si3 122.54(19)
C30 C29 C28 121.4(3)
C30 C29 H29A 119.3
C28 C29 H29A 119.3
C31 C30 C29 119.8(3)
C31 C30 H30A 120.1
C29 C30 H30A 120.1
C32 C31 C30 119.9(3)
C32 C31 H31A 120.1
C30 C31 H31A 120.1
C31 C32 C33 120.2(3)
C31 C32 H32A 119.9
C33 C32 H32A 119.9
C32 C33 C28 121.1(3)
C32 C33 H33A 119.4
C28 C33 H33A 119.4
C11 Si4 C46 113.74(10)
C11 Si4 C40 105.86(11)
C46 Si4 C40 112.62(11)
C11 Si4 C34 109.55(10)
C46 Si4 C34 108.31(11)
C40 Si4 C34 106.49(11)
C39 C34 C35 116.7(2)
C39 C34 Si4 121.80(19)
C35 C34 Si4 121.45(18)
C36 C35 C34 121.4(2)
C36 C35 H35A 119.3
C34 C35 H35A 119.3
C37 C36 C35 120.5(3)
C37 C36 H36A 119.8
C35 C36 H36A 119.8
C36 C37 C38 119.5(2)
C36 C37 H37A 120.3
C38 C37 H37A 120.3
C37 C38 C39 119.9(2)
C37 C38 H38A 120.0
C39 C38 H38A 120.0
C38 C39 C34 122.0(2)
C38 C39 H39A 119.0
C34 C39 H39A 119.0
C41 C40 C45 116.7(2)
C41 C40 Si4 121.20(18)
C45 C40 Si4 121.9(2)
C42 C41 C40 122.2(3)
C42 C41 H41A 118.9
C40 C41 H41A 118.9
C43 C42 C41 119.6(3)
C43 C42 H42A 120.2
C41 C42 H42A 120.2
C44 C43 C42 119.7(3)
C44 C43 H43A 120.1
C42 C43 H43A 120.1
C43 C44 C45 120.8(3)
C43 C44 H44A 119.6
C45 C44 H44A 119.6
C44 C45 C40 121.0(3)
C44 C45 H45A 119.5
C40 C45 H45A 119.5
C51 C46 C47 117.0(2)
C51 C46 Si4 121.24(18)
C47 C46 Si4 121.50(19)
C48 C47 C46 121.5(2)
C48 C47 H47A 119.2
C46 C47 H47A 119.2
C49 C48 C47 120.1(2)
C49 C48 H48A 119.9
C47 C48 H48A 119.9
C48 C49 C50 120.0(2)
C48 C49 H49A 120.0
C50 C49 H49A 120.0
C49 C50 C51 119.7(3)
C49 C50 H50A 120.1
C51 C50 H50A 120.1
C50 C51 C46 121.6(2)
C50 C51 H51A 119.2
C46 C51 H51A 119.2

loop_
_geom_bond_atom_site_label_1
_geom_bond_atom_site_label_2
_geom_bond_distance
Fe1 C2 1.747(3)
Fe1 C1 1.749(3)
Fe1 C5 2.094(2)
Fe1 C10 2.094(2)
Fe1 C11 2.103(2)
Fe1 C3 2.116(2)
Fe1 C4 2.126(2)
Fe1 H1FE 1.43(3)
C1 O1 1.145(3)
C2 O2 1.150(3)
C3 O3 1.355(3)
C3 C11 1.439(3)
C3 C4 1.443(3)
C4 C5 1.447(3)
C4 Si3 1.876(2)
C5 C10 1.421(3)
C5 C6 1.505(3)
C6 C7 1.526(4)
C6 H6A 0.9900
C6 H6B 0.9900
C7 C8 1.499(4)
C7 H7A 0.9900
C7 H7B 0.9900
C8 C9 1.519(4)
C8 H8A 0.9900
C8 H8B 0.9900
C9 C10 1.508(3)
C9 H9A 0.9900
C9 H9B 0.9900
C10 C11 1.442(3)
C11 Si4 1.879(2)
O3 Si1 1.6485(18)
Si1 O4 1.6282(19)
Si1 C13 1.837(3)
Si1 C12 1.844(3)
C12 H12A 0.9800
C12 H12B 0.9800
C12 H12C 0.9800
C13 H13A 0.9800
C13 H13B 0.9800
C13 H13C 0.9800
O4 Si2 1.6350(19)
Si2 C14 1.854(4)
Si2 C15 1.863(3)
Si2 H2SI 1.50(3)
C14 H14A 0.9800
C14 H14B 0.9800
C14 H14C 0.9800
C15 H15A 0.9800
C15 H15B 0.9800
C15 H15C 0.9800
Si3 C16 1.876(3)
Si3 C28 1.880(3)
Si3 C22 1.883(2)
C16 C17 1.395(4)
C16 C21 1.398(3)
C17 C18 1.390(4)
C17 H17A 0.9500
C18 C19 1.377(5)
C18 H18A 0.9500
C19 C20 1.368(4)
C19 H19A 0.9500
C20 C21 1.387(4)
C20 H20A 0.9500
C21 H21A 0.9500
C22 C23 1.394(3)
C22 C27 1.399(3)
C23 C24 1.390(4)
C23 H23A 0.9500
C24 C25 1.379(4)
C24 H24A 0.9500
C25 C26 1.375(4)
C25 H25A 0.9500
C26 C27 1.390(3)
C26 H26A 0.9500
C27 H27A 0.9500
C28 C29 1.396(3)
C28 C33 1.400(3)
C29 C30 1.387(4)
C29 H29A 0.9500
C30 C31 1.386(4)
C30 H30A 0.9500
C31 C32 1.381(4)
C31 H31A 0.9500
C32 C33 1.385(4)
C32 H32A 0.9500
C33 H33A 0.9500
Si4 C46 1.879(3)
Si4 C40 1.882(3)
Si4 C34 1.891(3)
C34 C39 1.397(3)
C34 C35 1.398(3)
C35 C36 1.387(4)
C35 H35A 0.9500
C36 C37 1.379(4)
C36 H36A 0.9500
C37 C38 1.381(4)
C37 H37A 0.9500
C38 C39 1.386(4)
C38 H38A 0.9500
C39 H39A 0.9500
C40 C41 1.394(4)
C40 C45 1.404(3)
C41 C42 1.388(4)
C41 H41A 0.9500
C42 C43 1.381(4)
C42 H42A 0.9500
C43 C44 1.370(5)
C43 H43A 0.9500
C44 C45 1.390(4)
C44 H44A 0.9500
C45 H45A 0.9500
C46 C51 1.399(3)
C46 C47 1.401(3)
C47 C48 1.385(4)
C47 H47A 0.9500
C48 C49 1.380(4)
C48 H48A 0.9500
C49 C50 1.381(4)
C49 H49A 0.9500
C50 C51 1.392(4)
C50 H50A 0.9500
C51 H51A 0.9500

loop_
_geom_torsion_atom_site_label_1
_geom_torsion_atom_site_label_2
_geom_torsion_atom_site_label_3
_geom_torsion_atom_site_label_4
_geom_torsion
C2 Fe1 C1 O1 -44(12)
C5 Fe1 C1 O1 58(12)
C10 Fe1 C1 O1 148(12)
C11 Fe1 C1 O1 144(12)
C3 Fe1 C1 O1 107(12)
C4 Fe1 C1 O1 69(12)
C1 Fe1 C2 O2 -160(9)
C5 Fe1 C2 O2 50(9)
C10 Fe1 C2 O2 14(9)
C11 Fe1 C2 O2 4(9)
C3 Fe1 C2 O2 94(9)
C4 Fe1 C2 O2 88(9)
C2 Fe1 C3 O3 110.2(2)
C1 Fe1 C3 O3 4.4(2)
C5 Fe1 C3 O3 159.1(2)
C10 Fe1 C3 O3 -157.2(2)
C11 Fe1 C3 O3 -117.5(2)
C4 Fe1 C3 O3 119.3(2)
C2 Fe1 C3 C11 -132.3(2)
C1 Fe1 C3 C11 121.95(15)
C5 Fe1 C3 C11 -83.35(14)
C10 Fe1 C3 C11 -39.66(13)
C4 Fe1 C3 C11 -123.12(18)
C2 Fe1 C3 C4 -9.1(3)
C1 Fe1 C3 C4 -114.93(15)
C5 Fe1 C3 C4 39.77(12)
C10 Fe1 C3 C4 83.46(14)
C11 Fe1 C3 C4 123.12(18)
O3 C3 C4 C5 -179.5(2)
C11 C3 C4 C5 -3.0(2)
Fe1 C3 C4 C5 -60.47(14)
O3 C3 C4 Si3 3.6(4)
C11 C3 C4 Si3 -179.88(18)
Fe1 C3 C4 Si3 122.6(2)
O3 C3 C4 Fe1 -119.1(2)
C11 C3 C4 Fe1 57.49(16)
C2 Fe1 C4 C3 175.19(14)
C1 Fe1 C4 C3 73.52(15)
C5 Fe1 C4 C3 -115.21(18)
C10 Fe1 C4 C3 -78.71(14)
C11 Fe1 C4 C3 -35.24(13)
C2 Fe1 C4 C5 -69.59(15)
C1 Fe1 C4 C5 -171.27(14)
C10 Fe1 C4 C5 36.51(13)
C11 Fe1 C4 C5 79.97(13)
C3 Fe1 C4 C5 115.21(18)
C2 Fe1 C4 Si3 44.83(18)
C1 Fe1 C4 Si3 -56.84(17)
C5 Fe1 C4 Si3 114.4(2)
C10 Fe1 C4 Si3 150.93(17)
C11 Fe1 C4 Si3 -165.60(17)
C3 Fe1 C4 Si3 -130.4(2)
C3 C4 C5 C10 1.5(2)
Si3 C4 C5 C10 178.88(16)
Fe1 C4 C5 C10 -59.64(16)
C3 C4 C5 C6 -175.6(2)
Si3 C4 C5 C6 1.8(3)
Fe1 C4 C5 C6 123.3(2)
C3 C4 C5 Fe1 61.15(14)
Si3 C4 C5 Fe1 -121.48(16)
C2 Fe1 C5 C10 -120.81(15)
C1 Fe1 C5 C10 136.5(2)
C11 Fe1 C5 C10 37.41(13)
C3 Fe1 C5 C10 81.03(14)
C4 Fe1 C5 C10 120.46(18)
C2 Fe1 C5 C4 118.73(15)
C1 Fe1 C5 C4 16.1(3)
C10 Fe1 C5 C4 -120.46(18)
C11 Fe1 C5 C4 -83.05(14)
C3 Fe1 C5 C4 -39.44(13)
C2 Fe1 C5 C6 -4.3(2)
C1 Fe1 C5 C6 -106.9(3)
C10 Fe1 C5 C6 116.5(3)
C11 Fe1 C5 C6 153.9(2)
C3 Fe1 C5 C6 -162.5(2)
C4 Fe1 C5 C6 -123.0(3)
C10 C5 C6 C7 8.7(3)
C4 C5 C6 C7 -174.6(2)
Fe1 C5 C6 C7 -80.4(3)
C5 C6 C7 C8 -41.3(3)
C6 C7 C8 C9 64.5(3)
C7 C8 C9 C10 -49.6(3)
C4 C5 C10 C11 0.5(3)
C6 C5 C10 C11 177.7(2)
Fe1 C5 C10 C11 -59.78(16)
C4 C5 C10 C9 -174.2(2)
C6 C5 C10 C9 3.1(4)
Fe1 C5 C10 C9 125.6(2)
C4 C5 C10 Fe1 60.23(16)
C6 C5 C10 Fe1 -122.5(2)
C8 C9 C10 C5 17.1(3)
C8 C9 C10 C11 -156.4(2)
C8 C9 C10 Fe1 107.8(2)
C2 Fe1 C10 C5 67.65(17)
C1 Fe1 C10 C5 -126.0(2)
C11 Fe1 C10 C5 -119.65(19)
C3 Fe1 C10 C5 -80.29(14)
C4 Fe1 C10 C5 -36.89(13)
C2 Fe1 C10 C11 -172.70(14)
C1 Fe1 C10 C11 -6.3(3)
C5 Fe1 C10 C11 119.65(19)
C3 Fe1 C10 C11 39.35(13)
C4 Fe1 C10 C11 82.75(14)
C2 Fe1 C10 C9 -48.8(2)
C1 Fe1 C10 C9 117.6(3)
C5 Fe1 C10 C9 -116.4(3)
C11 Fe1 C10 C9 123.9(3)
C3 Fe1 C10 C9 163.3(2)
C4 Fe1 C10 C9 -153.3(2)
O3 C3 C11 C10 179.9(2)
C4 C3 C11 C10 3.3(2)
Fe1 C3 C11 C10 61.31(15)
O3 C3 C11 Si4 -6.4(3)
C4 C3 C11 Si4 177.01(17)
Fe1 C3 C11 Si4 -125.0(2)
O3 C3 C11 Fe1 118.6(2)
C4 C3 C11 Fe1 -58.03(16)
C5 C10 C11 C3 -2.2(2)
C9 C10 C11 C3 172.0(2)
Fe1 C10 C11 C3 -61.97(15)
C5 C10 C11 Si4 -176.55(16)
C9 C10 C11 Si4 -2.3(3)
Fe1 C10 C11 Si4 123.71(17)
C5 C10 C11 Fe1 59.74(16)
C9 C10 C11 Fe1 -126.0(3)
C2 Fe1 C11 C3 129.8(2)
C1 Fe1 C11 C3 -67.57(16)
C5 Fe1 C11 C3 78.54(14)
C10 Fe1 C11 C3 115.47(18)
C4 Fe1 C11 C3 35.14(13)
C2 Fe1 C11 C10 14.4(3)
C1 Fe1 C11 C10 176.96(14)
C5 Fe1 C11 C10 -36.93(13)
C3 Fe1 C11 C10 -115.47(18)
C4 Fe1 C11 C10 -80.33(14)
C2 Fe1 C11 Si4 -102.8(2)
C1 Fe1 C11 Si4 59.77(18)
C5 Fe1 C11 Si4 -154.12(17)
C10 Fe1 C11 Si4 -117.2(2)
C3 Fe1 C11 Si4 127.3(2)
C4 Fe1 C11 Si4 162.49(17)
C11 C3 O3 Si1 84.4(3)
C4 C3 O3 Si1 -99.4(2)
Fe1 C3 O3 Si1 171.50(11)
C3 O3 Si1 O4 -44.2(2)
C3 O3 Si1 C13 -164.5(2)
C3 O3 Si1 C12 74.5(2)
O3 Si1 O4 Si2 174.39(16)
C13 Si1 O4 Si2 -70.1(2)
C12 Si1 O4 Si2 53.2(2)
Si1 O4 Si2 C14 -85.7(2)
Si1 O4 Si2 C15 37.3(2)
C3 C4 Si3 C16 -9.3(3)
C5 C4 Si3 C16 174.21(17)
Fe1 C4 Si3 C16 87.97(16)
C3 C4 Si3 C28 108.5(2)
C5 C4 Si3 C28 -67.9(2)
Fe1 C4 Si3 C28 -154.18(13)
C3 C4 Si3 C22 -128.8(2)
C5 C4 Si3 C22 54.7(2)
Fe1 C4 Si3 C22 -31.55(17)
C4 Si3 C16 C17 142.41(18)
C28 Si3 C16 C17 24.7(2)
C22 Si3 C16 C17 -95.3(2)
C4 Si3 C16 C21 -40.1(2)
C28 Si3 C16 C21 -157.9(2)
C22 Si3 C16 C21 82.1(2)
C21 C16 C17 C18 0.7(4)
Si3 C16 C17 C18 178.3(2)
C16 C17 C18 C19 0.6(4)
C17 C18 C19 C20 -0.8(4)
C18 C19 C20 C21 -0.2(4)
C19 C20 C21 C16 1.6(4)
C17 C16 C21 C20 -1.8(4)
Si3 C16 C21 C20 -179.3(2)
C16 Si3 C22 C23 132.8(2)
C4 Si3 C22 C23 -103.3(2)
C28 Si3 C22 C23 16.2(2)
C16 Si3 C22 C27 -45.1(2)
C4 Si3 C22 C27 78.8(2)
C28 Si3 C22 C27 -161.67(18)
C27 C22 C23 C24 0.2(3)
Si3 C22 C23 C24 -177.65(19)
C22 C23 C24 C25 -0.6(4)
C23 C24 C25 C26 0.1(4)
C24 C25 C26 C27 0.7(4)
C25 C26 C27 C22 -1.1(4)
C23 C22 C27 C26 0.7(4)
Si3 C22 C27 C26 178.7(2)
C16 Si3 C28 C29 93.8(2)
C4 Si3 C28 C29 -28.3(2)
C22 Si3 C28 C29 -150.18(19)
C16 Si3 C28 C33 -78.2(2)
C4 Si3 C28 C33 159.8(2)
C22 Si3 C28 C33 37.9(2)
C33 C28 C29 C30 1.6(4)
Si3 C28 C29 C30 -170.7(2)
C28 C29 C30 C31 -1.6(4)
C29 C30 C31 C32 -0.1(4)
C30 C31 C32 C33 1.7(4)
C31 C32 C33 C28 -1.7(4)
C29 C28 C33 C32 0.0(4)
Si3 C28 C33 C32 172.1(2)
C3 C11 Si4 C46 24.2(3)
C10 C11 Si4 C46 -163.09(18)
Fe1 C11 Si4 C46 -73.35(17)
C3 C11 Si4 C40 -100.0(2)
C10 C11 Si4 C40 72.7(2)
Fe1 C11 Si4 C40 162.47(14)
C3 C11 Si4 C34 145.5(2)
C10 C11 Si4 C34 -41.7(2)
Fe1 C11 Si4 C34 48.01(18)
C11 Si4 C34 C39 100.7(2)
C46 Si4 C34 C39 -134.7(2)
C40 Si4 C34 C39 -13.4(2)
C11 Si4 C34 C35 -77.3(2)
C46 Si4 C34 C35 47.2(2)
C40 Si4 C34 C35 168.60(19)
C39 C34 C35 C36 -0.1(3)
Si4 C34 C35 C36 178.03(19)
C34 C35 C36 C37 -0.7(4)
C35 C36 C37 C38 0.8(4)
C36 C37 C38 C39 -0.1(4)
C37 C38 C39 C34 -0.7(4)
C35 C34 C39 C38 0.8(4)
Si4 C34 C39 C38 -177.32(19)
C11 Si4 C40 C41 3.3(2)
C46 Si4 C40 C41 -121.6(2)
C34 Si4 C40 C41 119.8(2)
C11 Si4 C40 C45 -171.6(2)
C46 Si4 C40 C45 63.5(2)
C34 Si4 C40 C45 -55.1(2)
C45 C40 C41 C42 0.4(4)
Si4 C40 C41 C42 -174.7(2)
C40 C41 C42 C43 -0.6(4)
C41 C42 C43 C44 0.3(5)
C42 C43 C44 C45 0.3(5)
C43 C44 C45 C40 -0.5(5)
C41 C40 C45 C44 0.2(4)
Si4 C40 C45 C44 175.3(2)
C11 Si4 C46 C51 57.0(2)
C40 Si4 C46 C51 177.4(2)
C34 Si4 C46 C51 -65.1(2)
C11 Si4 C46 C47 -129.3(2)
C40 Si4 C46 C47 -8.8(2)
C34 Si4 C46 C47 108.7(2)
C51 C46 C47 C48 -0.1(4)
Si4 C46 C47 C48 -174.1(2)
C46 C47 C48 C49 0.2(4)
C47 C48 C49 C50 -0.1(4)
C48 C49 C50 C51 -0.2(4)
C49 C50 C51 C46 0.4(4)
C47 C46 C51 C50 -0.2(4)
Si4 C46 C51 C50 173.8(2)
